data_4032430
loop_
_publ_author_name
'Farajidizaji, Behzad'
'Huang, Changfeng'
'Thakellapalli, Haresh'
'Li, Shuangjiang'
'Akhmedov, Novruz G.'
'Popp, Brian V.'
'Petersen, Jeffrey L.'
'Wang, Kung K.'

_publ_section_title
;
 Synthesis and Characterization of Functionalized [12]Cycloparaphenylenes
 Containing Four Alternating Biphenyl and Naphthyl Units.
;
_journal_issue 8
_journal_name_full 'The Journal of organic chemistry'
_journal_page_first 4458
_journal_page_last 4464
_journal_paper_doi 10.1021/acs.joc.7b00397
_journal_volume 82
_journal_year 2017
_chemical_formula_sum 'C32 H26 O4'
_chemical_formula_weight 474.53
_chemical_name_common C32H26O4
_space_group_crystal_system monoclinic
_space_group_IT_number 15
_space_group_name_Hall '-C 2yc'
_space_group_name_H-M_alt 'C 1 2/c 1'
_symmetry_space_group_name_Hall '-C 2yc'
_symmetry_space_group_name_H-M 'C 1 2/c 1'
_atom_sites_solution_hydrogens geom
_cell_angle_alpha 90
_cell_angle_beta 93.9449(12)
_cell_angle_gamma 90
_cell_formula_units_Z 8
_cell_length_a 25.5180(10)
_cell_length_b 8.0088(3)
_cell_length_c 23.3552(9)
_cell_measurement_reflns_used 9990
_cell_measurement_temperature 100.(2)
_cell_measurement_theta_max 30.0569
_cell_measurement_theta_min 3.1585
_cell_volume 4761.8(3)
_computing_cell_refinement 'SAINT V8.34A (Bruker AXS Inc., 2013)'
_computing_data_reduction 'SAINT V8.34A (Bruker AXS Inc., 2013)'
_computing_structure_refinement 'SHELXL-2014 (Sheldrick, 2014)'
_diffrn_ambient_temperature 100.(2)
_diffrn_detector_area_resol_mean 10.4167
_diffrn_measured_fraction_theta_full 0.999
_diffrn_measured_fraction_theta_max 0.999
_diffrn_measurement_device_type 'Bruker AXS D8 Venture fixed chi'
_diffrn_measurement_method 'omega scan, PHOTON 100 CMOS'
_diffrn_radiation_monochromator Triumph
_diffrn_radiation_type 'Mo K\a'
_diffrn_radiation_wavelength 0.71073
_diffrn_reflns_av_R_equivalents 0.0285
_diffrn_reflns_av_unetI/netI 0.0179
_diffrn_reflns_limit_h_max 33
_diffrn_reflns_limit_h_min -33
_diffrn_reflns_limit_k_max 10
_diffrn_reflns_limit_k_min -10
_diffrn_reflns_limit_l_max 30
_diffrn_reflns_limit_l_min -30
_diffrn_reflns_number 33075
_diffrn_reflns_theta_full 27.50
_diffrn_reflns_theta_max 27.50
_diffrn_reflns_theta_min 2.82
_diffrn_source_type 'sealed tube, fine-focus'
_exptl_absorpt_coefficient_mu 0.086
_exptl_absorpt_correction_T_max 0.96
_exptl_absorpt_correction_T_min 0.88
_exptl_absorpt_correction_type multi-scan
_exptl_absorpt_process_details 'SADABS V2014/3 (Bruker AXS Inc.)'
_exptl_crystal_colour colourless
_exptl_crystal_density_diffrn 1.324
_exptl_crystal_density_method 'not measured'
_exptl_crystal_description 'irregular fragment'
_exptl_crystal_F_000 2000
_exptl_crystal_size_max 0.551
_exptl_crystal_size_mid 0.493
_exptl_crystal_size_min 0.429
_refine_diff_density_max 0.318
_refine_diff_density_min -0.216
_refine_ls_extinction_method none
_refine_ls_goodness_of_fit_ref 1.028
_refine_ls_hydrogen_treatment riding
_refine_ls_matrix_type full
_refine_ls_number_parameters 327
_refine_ls_number_reflns 5470
_refine_ls_number_restraints 0
_refine_ls_restrained_S_all 1.028
_refine_ls_R_factor_all 0.0503
_refine_ls_R_factor_gt 0.0425
_refine_ls_shift/su_max 0.000
_refine_ls_shift/su_mean 0.000
_refine_ls_structure_factor_coef Fsqd
_refine_ls_weighting_details 'w=1/[\s^2^(Fo^2^)+(0.0607P)^2^+3.9782P] where P=(Fo^2^+2Fc^2^)/3'
_refine_ls_weighting_scheme calc
_refine_ls_wR_factor_gt 0.1099
_refine_ls_wR_factor_ref 0.1187
_reflns_number_gt 4678
_reflns_number_total 5470
_reflns_threshold_expression 'I > 2\s(I)'
_cod_data_source_file jo7b00397_si_001.cif
_cod_data_source_block I
_cod_depositor_comments 'Adding full bibliography for 4032430.cif.'
_cod_database_code 4032430

loop_
_space_group_symop_operation_xyz
'x, y, z'
'-x, y, -z+1/2'
'x+1/2, y+1/2, z'
'-x+1/2, y+1/2, -z+1/2'
'-x, -y, -z'
'x, -y, z-1/2'
'-x+1/2, -y+1/2, -z'
'x+1/2, -y+1/2, z-1/2'

loop_
_atom_site_type_symbol
_atom_site_label
_atom_site_fract_x
_atom_site_fract_y
_atom_site_fract_z
_atom_site_U_iso_or_equiv
_atom_site_adp_type
_atom_site_calc_flag
_atom_site_refinement_flags_adp
_atom_site_refinement_flags_posn
_atom_site_occupancy
O O1 0.17956(4) 0.36578(11) 0.01860(4) 0.0318(2) Uani d . . 1
O O2 0.16899(4) 0.30007(11) 0.25239(4) 0.0336(2) Uani d . . 1
O O3 -0.00356(3) -0.21588(12) -0.07507(4) 0.0320(2) Uani d . . 1
O O4 0.01856(4) -0.29211(14) 0.33185(5) 0.0389(3) Uani d . . 1
C C1 0.17519(5) 0.36000(15) 0.07680(6) 0.0279(3) Uani d . . 1
C C2 0.19013(4) 0.20674(14) 0.10364(6) 0.0243(3) Uani d . . 1
C C3 0.20876(4) 0.06724(14) 0.06591(5) 0.0231(2) Uani d . . 1
H H3 0.2374 0.113 0.0434 0.028 Uiso calc U R 1
C C4 0.23086(4) -0.07828(14) 0.10056(5) 0.0235(2) Uani d . . 1
H H4 0.246 -0.1671 0.0804 0.028 Uiso calc U R 1
C C5 0.23068(4) -0.09151(15) 0.15686(5) 0.0241(3) Uani d . . 1
H H5 0.2448 -0.1904 0.1742 0.029 Uiso calc U R 1
C C6 0.20960(4) 0.03923(15) 0.19557(5) 0.0236(2) Uani d . . 1
H H6 0.2403 0.0797 0.2207 0.028 Uiso calc U R 1
C C7 0.18801(4) 0.19082(14) 0.16266(6) 0.0247(3) Uani d . . 1
C C8 0.16953(5) 0.32662(15) 0.19449(6) 0.0281(3) Uani d . . 1
C C9 0.15501(5) 0.47495(16) 0.16770(7) 0.0318(3) Uani d . . 1
H H9 0.1427 0.5652 0.1895 0.038 Uiso calc U R 1
C C10 0.15836(5) 0.49241(15) 0.10886(7) 0.0320(3) Uani d . . 1
H H10 0.1491 0.5953 0.0906 0.038 Uiso calc U R 1
C C11 0.16379(6) 0.51785(17) -0.00959(7) 0.0369(3) Uani d . . 1
H H11A 0.1271 0.5419 -0.0027 0.055 Uiso calc U R 1
H H11B 0.1673 0.5065 -0.0509 0.055 Uiso calc U R 1
H H11C 0.1862 0.6094 0.0055 0.055 Uiso calc U R 1
C C12 0.14528(5) 0.42698(18) 0.28492(7) 0.0380(3) Uani d . . 1
H H12A 0.165 0.5313 0.2821 0.057 Uiso calc U R 1
H H12B 0.1456 0.3925 0.3252 0.057 Uiso calc U R 1
H H12C 0.1089 0.4442 0.2697 0.057 Uiso calc U R 1
C C13 0.16545(4) 0.00138(14) 0.02328(5) 0.0227(2) Uani d . . 1
C C14 0.17589(5) -0.03885(15) -0.03269(5) 0.0243(3) Uani d . . 1
H H14 0.2102 -0.0217 -0.045 0.029 Uiso calc U R 1
C C15 0.13711(5) -0.10371(15) -0.07098(5) 0.0249(3) Uani d . . 1
H H15 0.1454 -0.133 -0.1087 0.03 Uiso calc U R 1
C C16 0.08592(5) -0.12625(14) -0.05435(5) 0.0239(3) Uani d . . 1
C C17 0.07563(5) -0.08887(16) 0.00208(6) 0.0269(3) Uani d . . 1
H H17 0.0413 -0.1053 0.0144 0.032 Uiso calc U R 1
C C18 0.11495(5) -0.02798(16) 0.04034(6) 0.0266(3) Uani d . . 1
H H18 0.1074 -0.0058 0.0789 0.032 Uiso calc U R 1
C C19 0.04394(5) -0.17773(15) -0.09626(6) 0.0262(3) Uani d . . 1
C C20 0.03948(6) -0.18581(18) -0.15419(6) 0.0343(3) Uani d . . 1
H H20 0.0664 -0.1649 -0.1794 0.041 Uiso calc U R 1
C C21 -0.01365(6) -0.23188(18) -0.17026(7) 0.0365(3) Uani d . . 1
H H21 -0.0289 -0.2476 -0.2081 0.044 Uiso calc U R 1
C C22 -0.03757(5) -0.24846(18) -0.12155(7) 0.0354(3) Uani d . . 1
H H22 -0.0734 -0.2788 -0.1194 0.042 Uiso calc U R 1
C C23 0.17203(4) -0.04194(14) 0.23533(5) 0.0240(3) Uani d . . 1
C C24 0.11953(5) -0.07291(16) 0.21805(6) 0.0265(3) Uani d . . 1
H H24 0.1066 -0.0446 0.1802 0.032 Uiso calc U R 1
C C25 0.08590(5) -0.14446(16) 0.25533(6) 0.0276(3) Uani d . . 1
H H25 0.0502 -0.1636 0.2428 0.033 Uiso calc U R 1
C C26 0.10400(5) -0.18865(15) 0.31115(6) 0.0263(3) Uani d . . 1
C C27 0.15727(5) -0.16377(16) 0.32765(6) 0.0266(3) Uani d . . 1
H H27 0.1708 -0.1974 0.3648 0.032 Uiso calc U R 1
C C28 0.19029(5) -0.09059(15) 0.29029(6) 0.0259(3) Uani d . . 1
H H28 0.2262 -0.0732 0.3024 0.031 Uiso calc U R 1
C C29 0.06884(5) -0.25435(16) 0.35240(6) 0.0285(3) Uani d . . 1
C C30 0.07444(6) -0.27847(16) 0.40958(6) 0.0315(3) Uani d . . 1
H H30 0.1053 -0.2605 0.434 0.038 Uiso calc U R 1
C C31 0.02453(6) -0.33678(18) 0.42619(7) 0.0397(3) Uani d . . 1
H H31 0.0158 -0.3661 0.4638 0.048 Uiso calc U R 1
C C32 -0.00726(6) -0.3417(2) 0.37838(7) 0.0439(4) Uani d . . 1
H H32 -0.043 -0.3752 0.3769 0.053 Uiso calc U R 1

loop_
_atom_site_aniso_label
_atom_site_aniso_U_11
_atom_site_aniso_U_22
_atom_site_aniso_U_33
_atom_site_aniso_U_12
_atom_site_aniso_U_13
_atom_site_aniso_U_23
O1 0.0263(5) 0.0180(4) 0.0517(6) 0.0039(3) 0.0061(4) 0.0082(4)
O2 0.0309(5) 0.0237(5) 0.0451(6) 0.0061(4) -0.0059(4) -0.0161(4)
O3 0.0206(4) 0.0320(5) 0.0432(5) -0.0035(4) 0.0014(4) -0.0074(4)
O4 0.0242(5) 0.0434(6) 0.0487(6) -0.0031(4) -0.0003(4) -0.0017(5)
C1 0.0163(5) 0.0168(6) 0.0506(8) -0.0010(4) 0.0025(5) 0.0021(5)
C2 0.0132(5) 0.0140(5) 0.0456(7) -0.0002(4) 0.0000(5) -0.0024(5)
C3 0.0162(5) 0.0158(5) 0.0371(6) 0.0015(4) 0.0012(4) 0.0002(5)
C4 0.0170(5) 0.0155(5) 0.0377(7) 0.0032(4) -0.0006(5) -0.0031(5)
C5 0.0167(5) 0.0162(5) 0.0388(7) 0.0039(4) -0.0028(5) -0.0030(5)
C6 0.0159(5) 0.0180(5) 0.0363(6) 0.0018(4) -0.0035(4) -0.0067(5)
C7 0.0134(5) 0.0152(5) 0.0447(7) -0.0007(4) -0.0028(5) -0.0064(5)
C8 0.0161(5) 0.0191(6) 0.0482(8) -0.0010(4) -0.0029(5) -0.0097(5)
C9 0.0183(6) 0.0159(6) 0.0609(9) 0.0009(4) 0.0008(5) -0.0096(6)
C10 0.0202(6) 0.0134(5) 0.0625(9) 0.0006(4) 0.0032(6) 0.0009(5)
C11 0.0303(7) 0.0197(6) 0.0606(9) 0.0032(5) 0.0010(6) 0.0108(6)
C12 0.0268(6) 0.0306(7) 0.0558(9) 0.0053(5) -0.0029(6) -0.0214(6)
C13 0.0183(5) 0.0137(5) 0.0357(6) 0.0024(4) -0.0009(5) 0.0030(4)
C14 0.0187(5) 0.0186(5) 0.0358(6) 0.0017(4) 0.0027(5) 0.0074(5)
C15 0.0240(6) 0.0204(6) 0.0304(6) 0.0014(5) 0.0017(5) 0.0064(5)
C16 0.0208(5) 0.0153(5) 0.0351(6) 0.0008(4) -0.0010(5) 0.0044(5)
C17 0.0182(5) 0.0231(6) 0.0396(7) -0.0009(5) 0.0028(5) 0.0000(5)
C18 0.0214(6) 0.0226(6) 0.0360(7) 0.0001(5) 0.0040(5) -0.0020(5)
C19 0.0211(6) 0.0181(5) 0.0393(7) 0.0001(4) 0.0004(5) 0.0034(5)
C20 0.0300(7) 0.0341(7) 0.0380(7) -0.0057(6) -0.0033(5) 0.0076(6)
C21 0.0315(7) 0.0334(7) 0.0430(8) -0.0031(6) -0.0088(6) 0.0029(6)
C22 0.0228(6) 0.0313(7) 0.0508(8) -0.0016(5) -0.0060(6) -0.0072(6)
C23 0.0187(5) 0.0159(5) 0.0370(6) 0.0035(4) -0.0004(5) -0.0087(5)
C24 0.0204(6) 0.0246(6) 0.0339(6) 0.0025(5) -0.0033(5) -0.0067(5)
C25 0.0181(5) 0.0250(6) 0.0392(7) 0.0020(5) -0.0024(5) -0.0070(5)
C26 0.0220(6) 0.0185(6) 0.0381(7) 0.0033(4) 0.0007(5) -0.0088(5)
C27 0.0235(6) 0.0215(6) 0.0342(6) 0.0050(5) -0.0029(5) -0.0086(5)
C28 0.0184(5) 0.0207(6) 0.0378(7) 0.0035(4) -0.0035(5) -0.0094(5)
C29 0.0231(6) 0.0199(6) 0.0421(7) 0.0024(5) -0.0004(5) -0.0060(5)
C30 0.0315(7) 0.0227(6) 0.0401(7) 0.0026(5) 0.0010(5) -0.0027(5)
C31 0.0430(8) 0.0275(7) 0.0498(9) 0.0026(6) 0.0116(7) 0.0041(6)
C32 0.0303(7) 0.0419(8) 0.0603(10) -0.0061(6) 0.0082(7) 0.0024(7)

loop_
_atom_type_symbol
_atom_type_description
_atom_type_scat_dispersion_real
_atom_type_scat_dispersion_imag
_atom_type_scat_source
C C 0.0033 0.0016 'International Tables Vol C Tables 4.2.6.8 and 6.1.1.4'
H H 0.0000 0.0000 'International Tables Vol C Tables 4.2.6.8 and 6.1.1.4'
O O 0.0106 0.0060 'International Tables Vol C Tables 4.2.6.8 and 6.1.1.4'

loop_
_geom_angle_atom_site_label_1
_geom_angle_atom_site_label_2
_geom_angle_atom_site_label_3
_geom_angle
C1 O1 C11 116.46(11)
C8 O2 C12 116.61(11)
C22 O3 C19 106.48(11)
C32 O4 C29 106.02(12)
O1 C1 C10 124.03(12)
O1 C1 C2 115.42(11)
C10 C1 C2 120.54(13)
C7 C2 C1 119.36(11)
C7 C2 C3 122.90(11)
C1 C2 C3 117.74(12)
C4 C3 C2 112.21(10)
C4 C3 C13 108.06(9)
C2 C3 C13 112.97(9)
C5 C4 C3 124.80(11)
C4 C5 C6 124.61(11)
C5 C6 C7 112.57(10)
C5 C6 C23 109.54(10)
C7 C6 C23 115.29(10)
C2 C7 C8 119.17(12)
C2 C7 C6 122.52(10)
C8 C7 C6 118.05(12)
O2 C8 C9 124.05(12)
O2 C8 C7 115.16(11)
C9 C8 C7 120.75(13)
C8 C9 C10 120.10(12)
C1 C10 C9 120.03(12)
C14 C13 C18 118.06(11)
C14 C13 C3 121.03(10)
C18 C13 C3 120.83(11)
C15 C14 C13 121.22(11)
C14 C15 C16 120.46(12)
C17 C16 C15 118.34(11)
C17 C16 C19 121.15(11)
C15 C16 C19 120.40(12)
C18 C17 C16 120.68(11)
C17 C18 C13 121.16(12)
C20 C19 O3 109.52(11)
C20 C19 C16 133.79(12)
O3 C19 C16 116.48(11)
C19 C20 C21 106.74(13)
C22 C21 C20 106.43(13)
C21 C22 O3 110.82(12)
C28 C23 C24 118.13(12)
C28 C23 C6 119.78(10)
C24 C23 C6 122.08(11)
C25 C24 C23 121.00(12)
C24 C25 C26 120.71(11)
C25 C26 C27 118.18(12)
C25 C26 C29 121.88(11)
C27 C26 C29 119.91(12)
C28 C27 C26 120.53(12)
C27 C28 C23 121.37(11)
C30 C29 O4 110.37(12)
C30 C29 C26 132.69(12)
O4 C29 C26 116.82(12)
C29 C30 C31 106.20(13)
C32 C31 C30 106.45(14)
C31 C32 O4 110.96(13)

loop_
_geom_bond_atom_site_label_1
_geom_bond_atom_site_label_2
_geom_bond_distance
O1 C1 1.3722(17)
O1 C11 1.4291(15)
O2 C8 1.3700(17)
O2 C12 1.4281(15)
O3 C22 1.3675(16)
O3 C19 1.3746(15)
O4 C32 1.3681(19)
O4 C29 1.3723(16)
C1 C10 1.3835(18)
C1 C2 1.4185(17)
C2 C7 1.3892(19)
C2 C3 1.5192(16)
C3 C4 1.5060(16)
C3 C13 1.5296(16)
C4 C5 1.3196(18)
C5 C6 1.5066(16)
C6 C7 1.5198(17)
C6 C23 1.5252(17)
C7 C8 1.4163(17)
C8 C9 1.3813(19)
C9 C10 1.390(2)
C13 C14 1.3898(18)
C13 C18 1.3947(16)
C14 C15 1.3883(17)
C15 C16 1.3999(17)
C16 C17 1.3939(18)
C16 C19 1.4599(17)
C17 C18 1.3854(17)
C19 C20 1.3516(19)
C20 C21 1.4302(19)
C21 C22 1.334(2)
C23 C28 1.3908(18)
C23 C24 1.3946(16)
C24 C25 1.3877(19)
C25 C26 1.3984(18)
C26 C27 1.4014(17)
C26 C29 1.4591(19)
C27 C28 1.3842(19)
C29 C30 1.347(2)
C30 C31 1.435(2)
C31 C32 1.335(2)
